data_7006515
loop_
_publ_author_name
'Garc\'ia-Rodr\'iguez, Ra\'ul'
'Miguel, Daniel'

_publ_section_title
;
 Molybdenum carbonyl complexes with pyridylimino acidato ligands.
;
_journal_issue 9
_journal_name_full 'Dalton transactions (Cambridge, England : 2003)'
_journal_page_first 1218
_journal_page_last 1225
_journal_paper_doi 10.1039/b511637f
_journal_year 2006
_chemical_formula_sum 'C17 H12 Mo N2 O4'
_chemical_formula_weight 404.23
_chemical_name_systematic
;
?
;
_space_group_IT_number 14
_symmetry_cell_setting monoclinic
_symmetry_space_group_name_Hall '-P 2yn'
_symmetry_space_group_name_H-M 'P 1 21/n 1'
_atom_sites_solution_hydrogens geom
_atom_sites_solution_primary direct
_atom_sites_solution_secondary difmap
_audit_creation_method SHELXL-97
_cell_angle_alpha 90.00
_cell_angle_beta 108.019(2)
_cell_angle_gamma 90.00
_cell_formula_units_Z 4
_cell_length_a 10.4015(13)
_cell_length_b 15.754(2)
_cell_length_c 10.8180(14)
_cell_measurement_temperature 299(2)
_cell_volume 1685.8(4)
_computing_cell_refinement 'Bruker SMART'
_computing_data_collection 'Bruker SMART'
_computing_data_reduction 'Bruker SHELXTL'
_computing_molecular_graphics 'Bruker SHELXTL'
_computing_publication_material 'Bruker SHELXTL'
_computing_structure_refinement 'SHELXL-97 (Sheldrick, 1997)'
_computing_structure_solution 'SHELXS-97 (Sheldrick, 1990)'
_diffrn_ambient_temperature 299(2)
_diffrn_measured_fraction_theta_full 0.999
_diffrn_measured_fraction_theta_max 0.999
_diffrn_measurement_device_type 'CCD area detector'
_diffrn_measurement_method 'phi and omega scans'
_diffrn_radiation_monochromator graphite
_diffrn_radiation_source 'fine-focus sealed tube'
_diffrn_radiation_type MoK\a
_diffrn_radiation_wavelength 0.71073
_diffrn_reflns_av_R_equivalents 0.0370
_diffrn_reflns_av_sigmaI/netI 0.0322
_diffrn_reflns_limit_h_max 11
_diffrn_reflns_limit_h_min -11
_diffrn_reflns_limit_k_max 17
_diffrn_reflns_limit_k_min -17
_diffrn_reflns_limit_l_max 12
_diffrn_reflns_limit_l_min -12
_diffrn_reflns_number 10821
_diffrn_reflns_theta_full 23.28
_diffrn_reflns_theta_max 23.28
_diffrn_reflns_theta_min 2.36
_exptl_absorpt_coefficient_mu 0.800
_exptl_absorpt_correction_T_max 1.000000
_exptl_absorpt_correction_T_min 0.841068
_exptl_absorpt_correction_type SADABS
_exptl_crystal_colour DARK_RED
_exptl_crystal_density_diffrn 1.593
_exptl_crystal_density_method 'not measured'
_exptl_crystal_description PRISM
_exptl_crystal_F_000 808
_exptl_crystal_size_max 0.17
_exptl_crystal_size_mid 0.11
_exptl_crystal_size_min 0.08
_refine_diff_density_max 0.439
_refine_diff_density_min -0.198
_refine_diff_density_rms 0.050
_refine_ls_extinction_method none
_refine_ls_goodness_of_fit_ref 1.016
_refine_ls_hydrogen_treatment mixed
_refine_ls_matrix_type full
_refine_ls_number_parameters 217
_refine_ls_number_reflns 2418
_refine_ls_number_restraints 0
_refine_ls_restrained_S_all 1.016
_refine_ls_R_factor_all 0.0395
_refine_ls_R_factor_gt 0.0251
_refine_ls_shift/su_max 0.001
_refine_ls_shift/su_mean 0.000
_refine_ls_structure_factor_coef Fsqd
_refine_ls_weighting_details 'calc w=1/[\s^2^(Fo^2^)+(0.0252P)^2^+0.0000P] where P=(Fo^2^+2Fc^2^)/3'
_refine_ls_weighting_scheme calc
_refine_ls_wR_factor_gt 0.0526
_refine_ls_wR_factor_ref 0.0560
_reflns_number_gt 1864
_reflns_number_total 2418
_reflns_threshold_expression >2sigma(I)
_cod_data_source_file b511637f.txt
_cod_data_source_block Compound_3c_(rg58am)
_cod_depositor_comments
;
The following automatic conversions were performed:
'_symmetry_cell_setting' value 'Monoclinic' changed to 'monoclinic'
according to '/home/saulius/struct/CIF-dictionaries/cif_core.dic'
dictionary named 'cif_core.dic' version 2.4.1 from 2010-06-29.

Automatic conversion script
Id: cif_fix_enum 1527 2010-12-29 10:47:43Z saulius 
;
_cod_original_sg_symbol_H-M P2(1)/n
_cod_database_code 7006515

loop_
_symmetry_equiv_pos_as_xyz
'x, y, z'
'-x+1/2, y+1/2, -z+1/2'
'-x, -y, -z'
'x-1/2, -y-1/2, z-1/2'

loop_
_atom_site_label
_atom_site_type_symbol
_atom_site_fract_x
_atom_site_fract_y
_atom_site_fract_z
_atom_site_U_iso_or_equiv
_atom_site_adp_type
_atom_site_occupancy
_atom_site_symmetry_multiplicity
_atom_site_calc_flag
_atom_site_refinement_flags
_atom_site_disorder_assembly
_atom_site_disorder_group
Mo1 Mo 0.90501(3) 0.841282(17) 0.75405(2) 0.04382(11) Uani 1 1 d . . .
N1 N 0.9511(2) 0.85168(15) 0.5648(2) 0.0430(6) Uani 1 1 d . . .
N2 N 0.7808(2) 0.94788(15) 0.6415(2) 0.0440(6) Uani 1 1 d . . .
C1 C 0.7664(3) 0.7484(2) 0.6780(3) 0.0517(8) Uani 1 1 d . . .
O1 O 0.6940(3) 0.69217(17) 0.6483(2) 0.0790(8) Uani 1 1 d . . .
C2 C 0.8404(3) 0.8415(2) 0.9051(3) 0.0528(8) Uani 1 1 d . . .
O2 O 0.8006(3) 0.84182(16) 0.9946(2) 0.0755(7) Uani 1 1 d . . .
C3 C 1.0301(4) 0.7486(2) 0.8292(3) 0.0581(9) Uani 1 1 d . . .
O3 O 1.1046(3) 0.69409(18) 0.8707(3) 0.0907(9) Uani 1 1 d . . .
C4 C 1.0489(3) 0.9209(2) 0.8627(3) 0.0513(8) Uani 1 1 d . . .
O4 O 1.1304(3) 0.96001(17) 0.9363(2) 0.0811(8) Uani 1 1 d . . .
C11 C 1.0350(3) 0.8031(2) 0.5231(3) 0.0571(9) Uani 1 1 d . . .
H11 H 1.0854 0.7620 0.5791 0.069 Uiso 1 1 calc R . .
C12 C 1.0505(3) 0.8107(2) 0.4017(3) 0.0640(10) Uani 1 1 d . . .
H12 H 1.1096 0.7752 0.3770 0.077 Uiso 1 1 calc R . .
C13 C 0.9787(4) 0.8706(2) 0.3185(3) 0.0627(10) Uani 1 1 d . . .
H13 H 0.9884 0.8770 0.2364 0.075 Uiso 1 1 calc R . .
C14 C 0.8917(3) 0.9214(2) 0.3575(3) 0.0549(9) Uani 1 1 d . . .
H14 H 0.8413 0.9627 0.3020 0.066 Uiso 1 1 calc R . .
C15 C 0.8796(3) 0.91084(18) 0.4797(3) 0.0424(7) Uani 1 1 d . . .
C16 C 0.7900(3) 0.96252(19) 0.5288(3) 0.0481(8) Uani 1 1 d . . .
H16 H 0.7397 1.0060 0.4781 0.058 Uiso 1 1 calc R . .
C17 C 0.6943(3) 1.00429(19) 0.6891(3) 0.0540(9) Uani 1 1 d . . .
H17A H 0.6596 1.0488 0.6256 0.065 Uiso 1 1 calc R . .
H17B H 0.7486 1.0309 0.7691 0.065 Uiso 1 1 calc R . .
C21 C 0.5776(3) 0.9592(2) 0.7140(3) 0.0468(8) Uani 1 1 d . . .
C22 C 0.5149(3) 0.8900(2) 0.6403(3) 0.0536(9) Uani 1 1 d . . .
H22 H 0.5457 0.8702 0.5735 0.064 Uiso 1 1 calc R . .
C23 C 0.4077(4) 0.8504(2) 0.6652(4) 0.0687(10) Uani 1 1 d . . .
H23 H 0.3677 0.8035 0.6161 0.082 Uiso 1 1 calc R . .
C24 C 0.3592(4) 0.8792(3) 0.7612(4) 0.0789(12) Uani 1 1 d . . .
H24 H 0.2877 0.8517 0.7788 0.095 Uiso 1 1 calc R . .
C25 C 0.4178(4) 0.9496(3) 0.8316(4) 0.0852(13) Uani 1 1 d . . .
H25 H 0.3839 0.9707 0.8956 0.102 Uiso 1 1 calc R . .
C26 C 0.5257(4) 0.9888(3) 0.8084(3) 0.0705(11) Uani 1 1 d . . .
H26 H 0.5644 1.0361 0.8572 0.085 Uiso 1 1 calc R . .

loop_
_atom_site_aniso_label
_atom_site_aniso_U_11
_atom_site_aniso_U_22
_atom_site_aniso_U_33
_atom_site_aniso_U_23
_atom_site_aniso_U_13
_atom_site_aniso_U_12
Mo1 0.04672(18) 0.04368(18) 0.03776(17) 0.00456(14) 0.00823(12) 0.00165(15)
N1 0.0391(14) 0.0440(16) 0.0428(15) 0.0002(13) 0.0082(12) 0.0000(13)
N2 0.0431(15) 0.0409(15) 0.0452(16) 0.0023(12) 0.0096(12) 0.0019(12)
C1 0.063(2) 0.046(2) 0.043(2) 0.0067(16) 0.0123(17) 0.0042(18)
O1 0.094(2) 0.0569(17) 0.0786(19) -0.0027(14) 0.0161(15) -0.0232(15)
C2 0.057(2) 0.047(2) 0.049(2) 0.0039(18) 0.0079(17) -0.0059(18)
O2 0.0966(19) 0.0824(18) 0.0546(16) 0.0021(14) 0.0340(14) -0.0120(15)
C3 0.068(2) 0.062(2) 0.043(2) 0.0061(18) 0.0142(18) 0.006(2)
O3 0.099(2) 0.086(2) 0.081(2) 0.0247(16) 0.0183(16) 0.0449(18)
C4 0.051(2) 0.057(2) 0.046(2) 0.0098(17) 0.0150(17) 0.0000(18)
O4 0.0759(18) 0.088(2) 0.0709(18) -0.0112(15) 0.0102(15) -0.0267(16)
C11 0.053(2) 0.061(2) 0.055(2) 0.0010(17) 0.0128(18) 0.0106(18)
C12 0.060(2) 0.079(3) 0.056(2) -0.007(2) 0.0228(19) 0.010(2)
C13 0.062(2) 0.083(3) 0.046(2) -0.0036(19) 0.0204(19) -0.003(2)
C14 0.055(2) 0.062(2) 0.044(2) 0.0120(16) 0.0096(17) 0.0015(18)
C15 0.0387(18) 0.0449(19) 0.0413(19) 0.0011(15) 0.0089(15) -0.0007(15)
C16 0.050(2) 0.042(2) 0.048(2) 0.0116(16) 0.0090(16) 0.0042(16)
C17 0.064(2) 0.044(2) 0.057(2) -0.0028(16) 0.0217(17) 0.0062(17)
C21 0.0441(19) 0.052(2) 0.044(2) 0.0054(15) 0.0131(16) 0.0164(17)
C22 0.047(2) 0.055(2) 0.056(2) -0.0063(18) 0.0137(17) 0.0099(18)
C23 0.051(2) 0.056(2) 0.093(3) -0.005(2) 0.012(2) 0.006(2)
C24 0.059(3) 0.096(3) 0.085(3) 0.017(3) 0.027(2) 0.008(2)
C25 0.066(3) 0.133(4) 0.062(3) -0.009(3) 0.028(2) 0.004(3)
C26 0.063(2) 0.089(3) 0.057(2) -0.017(2) 0.0160(19) -0.002(2)

loop_
_atom_type_symbol
_atom_type_description
_atom_type_scat_dispersion_real
_atom_type_scat_dispersion_imag
_atom_type_scat_source
C C 0.0033 0.0016 'International Tables Vol C Tables 4.2.6.8 and 6.1.1.4'
H H 0.0000 0.0000 'International Tables Vol C Tables 4.2.6.8 and 6.1.1.4'
N N 0.0061 0.0033 'International Tables Vol C Tables 4.2.6.8 and 6.1.1.4'
O O 0.0106 0.0060 'International Tables Vol C Tables 4.2.6.8 and 6.1.1.4'
Mo Mo -1.6832 0.6857 'International Tables Vol C Tables 4.2.6.8 and 6.1.1.4'

loop_
_geom_angle_atom_site_label_1
_geom_angle_atom_site_label_2
_geom_angle_atom_site_label_3
_geom_angle
_geom_angle_site_symmetry_1
_geom_angle_site_symmetry_3
_geom_angle_publ_flag
C2 Mo1 C3 90.60(13) . . ?
C2 Mo1 C4 84.07(13) . . ?
C3 Mo1 C4 86.76(14) . . ?
C2 Mo1 C1 87.45(13) . . ?
C3 Mo1 C1 85.90(13) . . ?
C4 Mo1 C1 168.72(12) . . ?
C2 Mo1 N2 99.43(12) . . ?
C3 Mo1 N2 169.87(12) . . ?
C4 Mo1 N2 92.85(11) . . ?
C1 Mo1 N2 95.87(11) . . ?
C2 Mo1 N1 171.43(11) . . ?
C3 Mo1 N1 97.54(11) . . ?
C4 Mo1 N1 98.98(10) . . ?
C1 Mo1 N1 90.47(10) . . ?
N2 Mo1 N1 72.50(9) . . ?
C11 N1 C15 116.2(3) . . ?
C11 N1 Mo1 127.5(2) . . ?
C15 N1 Mo1 116.17(19) . . ?
C16 N2 C17 117.5(3) . . ?
C16 N2 Mo1 117.1(2) . . ?
C17 N2 Mo1 125.30(19) . . ?
O1 C1 Mo1 172.6(3) . . ?
O2 C2 Mo1 179.4(3) . . ?
O3 C3 Mo1 178.3(3) . . ?
O4 C4 Mo1 172.0(3) . . ?
N1 C11 C12 123.5(3) . . ?
C13 C12 C11 119.3(3) . . ?
C12 C13 C14 118.9(3) . . ?
C13 C14 C15 119.4(3) . . ?
N1 C15 C14 122.7(3) . . ?
N1 C15 C16 114.5(3) . . ?
C14 C15 C16 122.8(3) . . ?
N2 C16 C15 119.6(3) . . ?
N2 C17 C21 113.2(2) . . ?
C26 C21 C22 118.0(3) . . ?
C26 C21 C17 119.9(3) . . ?
C22 C21 C17 122.0(3) . . ?
C23 C22 C21 120.6(3) . . ?
C24 C23 C22 120.7(4) . . ?
C23 C24 C25 119.0(4) . . ?
C26 C25 C24 120.6(4) . . ?
C25 C26 C21 121.0(4) . . ?

loop_
_geom_bond_atom_site_label_1
_geom_bond_atom_site_label_2
_geom_bond_distance
_geom_bond_site_symmetry_2
_geom_bond_publ_flag
Mo1 C2 1.950(4) . ?
Mo1 C3 1.957(4) . ?
Mo1 C4 2.026(4) . ?
Mo1 C1 2.041(4) . ?
Mo1 N2 2.236(2) . ?
Mo1 N1 2.249(2) . ?
N1 C11 1.340(4) . ?
N1 C15 1.359(3) . ?
N2 C16 1.273(3) . ?
N2 C17 1.467(3) . ?
C1 O1 1.142(4) . ?
C2 O2 1.164(4) . ?
C3 O3 1.151(4) . ?
C4 O4 1.146(4) . ?
C11 C12 1.377(4) . ?
C12 C13 1.357(5) . ?
C13 C14 1.369(4) . ?
C14 C15 1.376(4) . ?
C15 C16 1.456(4) . ?
C17 C21 1.501(4) . ?
C21 C26 1.375(4) . ?
C21 C22 1.390(4) . ?
C22 C23 1.376(4) . ?
C23 C24 1.364(5) . ?
C24 C25 1.376(5) . ?
C25 C26 1.370(5) . ?
